data_1530492
loop_
_publ_author_name
'Nikitin, A.V.'
'Belov, N.V.'

_publ_section_title
;
 The crystal structure of clinohedrite Ca2 Zn2 (O H)2 Si2 O7 = (Ca Zn (Si
 O4))2 (H2 O)
;
_journal_name_full 'Doklady Akademii Nauk SSSR'
_journal_page_first 1386
_journal_page_last 1388
_journal_volume 148
_journal_year 1963
_chemical_formula_sum 'Ca H2 O5 Si Zn'
_chemical_name_systematic 'Ca Zn (Si O4) (H2 O)'
_space_group_IT_number 9
_symmetry_space_group_name_Hall 'C -2yc'
_symmetry_space_group_name_H-M 'C 1 c 1'
_cell_angle_alpha 90
_cell_angle_beta 86.1
_cell_angle_gamma 90
_cell_formula_units_Z 4
_cell_length_a 5.16
_cell_length_b 15.94
_cell_length_c 5.41
_cell_volume 443.944
_citation_journal_id_ASTM DANKAS
_cod_data_source_file Nikitin_DANKAS_1963_1982.cif
_cod_data_source_block H2Ca1O5Si1Zn1
_cod_original_cell_volume 443.9442
_cod_original_formula_sum 'H2 Ca1 O5 Si1 Zn1'
_cod_database_code 1530492

loop_
_symmetry_equiv_pos_as_xyz
x,y,z
x,-y,z+1/2
x+1/2,y+1/2,z
x+1/2,-y+1/2,z+1/2

loop_
_atom_site_label
_atom_site_type_symbol
_atom_site_fract_x
_atom_site_fract_y
_atom_site_fract_z
_atom_site_occupancy
_atom_site_U_iso_or_equiv
O2 O-2 0.177 0.142 0.588 1 0.0
O3 O-2 0.128 0.293 0.157 1 0.0
Ca1 Ca+2 0.344 0.428 0.368 1 0.0
O5 O-2 0.1 0.455 0.066 1 0.0
O1 O-2 0.12 0.042 0.15 1 0.0
Zn1 Zn+2 0 0.25 0.5 1 0.0
O4 O-2 0.108 0.342 0.687 1 0.0
Si1 Si+4 0.002 0.36 0 1 0.0
